data_4341109
loop_
_publ_author_name
'Jarzembska, Katarzyna N.'
'Kami\'nski, Rados\/law'
'Fournier, Bertrand'
'Trzop, El\.zbieta'
'Sokolow, Jesse D.'
'Henning, Robert'
'Chen, Yang'
'Coppens, Philip'

_publ_section_title
;
 Shedding light on the photochemistry of coinage-metal phosphorescent
 materials: a time-resolved laue diffraction study of an ag(i)-cu(i)
 tetranuclear complex.
;
_journal_issue 19
_journal_name_full 'Inorganic chemistry'
_journal_page_first 10594
_journal_page_last 10601
_journal_paper_doi 10.1021/ic501696y
_journal_volume 53
_journal_year 2014
_chemical_formula_moiety 'C84 H68 Ag2 Cu2 N4 P4'
_chemical_formula_sum 'C84 H68 Ag2 Cu2 N4 P4'
_chemical_formula_weight 1600.22
_space_group_IT_number 2
_symmetry_cell_setting triclinic
_symmetry_Int_Tables_number 2
_symmetry_space_group_name_Hall '-P 1'
_symmetry_space_group_name_H-M 'P -1'
_cell_angle_alpha 76.3912(3)
_cell_angle_beta 81.5811(3)
_cell_angle_gamma 66.8814(3)
_cell_formula_units_Z 2
_cell_length_a 12.6106(2)
_cell_length_b 14.1988(3)
_cell_length_c 22.0662(4)
_cell_measurement_temperature 90
_cell_volume 3525.30(11)
_diffrn_ambient_temperature 90
_diffrn_measured_fraction_theta_full 0.98
_diffrn_measured_fraction_theta_max 0.94
_diffrn_measurement_device
;
Bruker AXS APEX II diffractometer
;
_diffrn_measurement_device_type 'APEX II CCD detector'
_diffrn_measurement_method \w-scans
_diffrn_radiation_monochromator 'multi-layer optics'
_diffrn_radiation_source 'TXS rotating anode'
_diffrn_radiation_type 'Mo K\a'
_diffrn_radiation_wavelength 0.71073
_diffrn_reflns_av_R_equivalents 0.0427
_diffrn_reflns_av_sigmaI/netI 0.059
_diffrn_reflns_limit_h_max 19
_diffrn_reflns_limit_h_min -20
_diffrn_reflns_limit_k_max 22
_diffrn_reflns_limit_k_min -22
_diffrn_reflns_limit_l_max 35
_diffrn_reflns_limit_l_min -35
_diffrn_reflns_number 98372
_diffrn_reflns_theta_full 34.23
_diffrn_reflns_theta_max 34.965
_diffrn_reflns_theta_min 1.590
_exptl_absorpt_coefficient_mu 1.283
_exptl_absorpt_correction_T_max 0.852
_exptl_absorpt_correction_T_min 0.816
_exptl_absorpt_correction_type multi-scan
_exptl_absorpt_process_details
;
 Absorption correction done by SORTAV
 Blessing, R. H.: (1995) Acta Cryst. A51, 33-38
;
_exptl_crystal_colour orange
_exptl_crystal_density_diffrn 1.507
_exptl_crystal_description unspecified
_exptl_crystal_F_000 1624
_exptl_crystal_size_max 0.09
_exptl_crystal_size_mid 0.09
_exptl_crystal_size_min 0.04
_refine_diff_density_max 1.35
_refine_diff_density_min -0.99
_refine_ls_extinction_method none
_refine_ls_goodness_of_fit_gt 1.10
_refine_ls_goodness_of_fit_ref 1.03
_refine_ls_hydrogen_treatment constr
_refine_ls_number_constraints 272
_refine_ls_number_parameters 865
_refine_ls_number_reflns 29066
_refine_ls_number_restraints 0
_refine_ls_R_factor_all 0.0476
_refine_ls_R_factor_gt 0.0281
_refine_ls_shift/su_max 0.0151
_refine_ls_shift/su_mean 0.0005
_refine_ls_structure_factor_coef Fsqd
_refine_ls_weighting_details
;
w=1/(\s^2^(I)+0.0004I^2^)
;
_refine_ls_weighting_scheme sigma
_refine_ls_wR_factor_gt 0.0652
_refine_ls_wR_factor_ref 0.0741
_reflns_number_gt 19848
_reflns_number_total 29066
_reflns_threshold_expression I>3\s(I)
_cod_data_source_file ic501696y_si_002.cif
_cod_data_source_block agcu-90K
_cod_depositor_comments 'Adding full bibliography for 4341109.cif.'
_cod_database_code 4341109

loop_
_symmetry_equiv_pos_as_xyz
'x, y, z'
'-x, -y, -z'

loop_
_atom_site_label
_atom_site_type_symbol
_atom_site_fract_x
_atom_site_fract_y
_atom_site_fract_z
_atom_site_adp_type
_atom_site_U_iso_or_equiv
_atom_site_site_symmetry_multiplicity
_atom_site_occupancy
_atom_site_calc_flag
Ag1 Ag 0.060623(9) 0.234486(8) 0.232514(5) Uani 0.01447(4) 2 1 d
Ag2 Ag 0.316518(10) 0.153045(10) 0.253074(5) Uani 0.01800(4) 2 1 d
Cu1 Cu 0.184451(15) 0.314439(13) 0.134676(8) Uani 0.01098(6) 2 1 d
Cu2 Cu 0.204946(16) 0.095132(14) 0.366874(8) Uani 0.01253(6) 2 1 d
P1 P -0.02773(3) 0.42482(3) 0.214847(17) Uani 0.01120(12) 2 1 d
C1 C -0.12629(12) 0.47131(11) 0.15217(7) Uani 0.0125(5) 2 1 d
C2 C -0.20545(13) 0.42367(13) 0.15457(8) Uani 0.0180(5) 2 1 d
C3 C -0.27724(14) 0.45145(13) 0.10616(8) Uani 0.0203(6) 2 1 d
C4 C -0.26946(14) 0.52613(13) 0.05423(8) Uani 0.0209(6) 2 1 d
C5 C -0.19142(14) 0.57399(13) 0.05112(7) Uani 0.0194(5) 2 1 d
C6 C -0.11986(13) 0.54717(12) 0.10018(7) Uani 0.0154(5) 2 1 d
H2 H -0.210127 0.371142 0.190151 Uiso 0.0216 2 1 d
H3 H -0.332185 0.419099 0.108566 Uiso 0.0243 2 1 d
H4 H -0.318269 0.544675 0.020356 Uiso 0.0251 2 1 d
H5 H -0.18647 0.625782 0.015149 Uiso 0.0233 2 1 d
H6 H -0.066365 0.580939 0.098072 Uiso 0.0185 2 1 d
C7 C -0.11519(13) 0.47362(11) 0.28177(7) Uani 0.0135(5) 2 1 d
C8 C -0.22710(14) 0.54840(14) 0.27721(8) Uani 0.0228(6) 2 1 d
C9 C -0.29162(15) 0.58119(16) 0.32994(9) Uani 0.0298(7) 2 1 d
C10 C -0.24455(16) 0.53879(15) 0.38775(8) Uani 0.0268(7) 2 1 d
C11 C -0.13302(17) 0.46537(13) 0.39281(8) Uani 0.0253(6) 2 1 d
C12 C -0.06857(15) 0.43268(13) 0.33997(8) Uani 0.0208(6) 2 1 d
H8 H -0.259639 0.577362 0.237152 Uiso 0.0274 2 1 d
H9 H -0.368485 0.632981 0.326534 Uiso 0.0357 2 1 d
H10 H -0.289602 0.560475 0.424533 Uiso 0.0322 2 1 d
H11 H -0.100449 0.437198 0.43289 Uiso 0.0304 2 1 d
H12 H 0.008627 0.381531 0.343517 Uiso 0.0249 2 1 d
N1 N 0.17537(10) 0.43145(9) 0.16147(6) Uani 0.0119(4) 2 1 d
C13 C 0.07261(12) 0.48885(11) 0.19109(7) Uani 0.0120(5) 2 1 d
C14 C 0.06496(12) 0.58868(11) 0.19145(7) Uani 0.0127(5) 2 1 d
C15 C 0.21619(13) 0.67420(12) 0.14484(7) Uani 0.0145(5) 2 1 d
C16 C 0.32238(14) 0.65456(12) 0.11346(7) Uani 0.0178(5) 2 1 d
C17 C 0.38625(14) 0.55641(13) 0.09625(7) Uani 0.0187(6) 2 1 d
C18 C 0.34375(13) 0.47753(12) 0.11002(7) Uani 0.0148(5) 2 1 d
C19 C 0.23461(12) 0.49721(11) 0.14202(7) Uani 0.0117(5) 2 1 d
C20 C 0.17033(12) 0.59500(11) 0.16003(7) Uani 0.0117(5) 2 1 d
C21 C -0.03239(14) 0.67530(12) 0.21614(8) Uani 0.0203(6) 2 1 d
H15 H 0.173657 0.74084 0.156317 Uiso 0.0174 2 1 d
H16 H 0.354128 0.708136 0.10293 Uiso 0.0214 2 1 d
H17 H 0.460686 0.544723 0.074535 Uiso 0.0224 2 1 d
H18 H 0.387192 0.411327 0.098163 Uiso 0.0178 2 1 d
H21a H -0.017168 0.738513 0.203774 Uiso 0.0244 2 1 d
H21b H -0.103176 0.685436 0.199547 Uiso 0.0244 2 1 d
H21c H -0.039129 0.657384 0.2609 Uiso 0.0244 2 1 d
P2 P 0.38051(3) 0.21070(3) 0.331298(18) Uani 0.01341(13) 2 1 d
C22 C 0.43696(13) 0.31375(12) 0.30422(7) Uani 0.0154(5) 2 1 d
C23 C 0.36034(14) 0.41285(13) 0.27858(7) Uani 0.0195(6) 2 1 d
C24 C 0.39700(15) 0.49592(14) 0.26003(8) Uani 0.0231(6) 2 1 d
C25 C 0.51052(15) 0.48070(14) 0.26578(9) Uani 0.0260(6) 2 1 d
C26 C 0.58761(16) 0.38227(15) 0.28976(9) Uani 0.0293(7) 2 1 d
C27 C 0.55182(14) 0.29858(14) 0.30871(9) Uani 0.0236(6) 2 1 d
H23 H 0.281779 0.423432 0.273782 Uiso 0.0234 2 1 d
H24 H 0.343522 0.564095 0.243174 Uiso 0.0277 2 1 d
H25 H 0.535853 0.538344 0.253158 Uiso 0.0312 2 1 d
H26 H 0.666597 0.371809 0.293304 Uiso 0.0351 2 1 d
H27 H 0.606034 0.23037 0.324876 Uiso 0.0284 2 1 d
C28 C 0.49871(13) 0.09891(12) 0.36950(7) Uani 0.0158(5) 2 1 d
C29 C 0.53190(15) 0.09527(14) 0.42789(8) Uani 0.0236(6) 2 1 d
C30 C 0.62146(16) 0.00869(16) 0.45556(9) Uani 0.0302(7) 2 1 d
C31 C 0.67902(16) -0.07464(15) 0.42578(9) Uani 0.0300(7) 2 1 d
C32 C 0.64697(15) -0.07243(14) 0.36837(9) Uani 0.0266(6) 2 1 d
C33 C 0.55671(14) 0.01447(13) 0.34000(8) Uani 0.0219(6) 2 1 d
H29 H 0.492601 0.152839 0.448898 Uiso 0.0283 2 1 d
H30 H 0.643772 0.006541 0.495789 Uiso 0.0362 2 1 d
H31 H 0.741392 -0.134078 0.445187 Uiso 0.036 2 1 d
H32 H 0.686554 -0.130507 0.347809 Uiso 0.032 2 1 d
H33 H 0.534559 0.015912 0.299881 Uiso 0.0263 2 1 d
N2 N 0.19057(11) 0.20533(10) 0.40207(6) Uani 0.0132(4) 2 1 d
C34 C 0.27052(13) 0.25384(11) 0.39090(7) Uani 0.0136(5) 2 1 d
C35 C 0.24946(13) 0.32230(12) 0.43096(7) Uani 0.0150(5) 2 1 d
C36 C 0.08843(15) 0.36279(13) 0.52064(7) Uani 0.0197(6) 2 1 d
C37 C -0.00262(15) 0.33628(13) 0.55037(8) Uani 0.0235(6) 2 1 d
C38 C -0.03503(14) 0.26440(13) 0.53068(8) Uani 0.0212(6) 2 1 d
C39 C 0.02439(13) 0.21759(12) 0.48118(7) Uani 0.0175(5) 2 1 d
C40 C 0.11833(13) 0.24263(11) 0.45117(7) Uani 0.0136(5) 2 1 d
C41 C 0.15109(13) 0.31551(12) 0.47009(7) Uani 0.0145(5) 2 1 d
C42 C 0.31345(16) 0.39008(14) 0.43593(8) Uani 0.0240(7) 2 1 d
H36 H 0.109068 0.412636 0.534035 Uiso 0.0236 2 1 d
H37 H -0.044832 0.367306 0.585143 Uiso 0.0282 2 1 d
H38 H -0.099342 0.247734 0.55198 Uiso 0.0255 2 1 d
H39 H 0.001785 0.169017 0.467678 Uiso 0.021 2 1 d
H42a H 0.324711 0.383605 0.479042 Uiso 0.0289 2 1 d
H42b H 0.387134 0.368207 0.413203 Uiso 0.0289 2 1 d
H42c H 0.269246 0.461569 0.418721 Uiso 0.0289 2 1 d
P3 P 0.02583(3) 0.07852(3) 0.284570(17) Uani 0.01126(12) 2 1 d
C43 C -0.05290(13) 0.04451(11) 0.23623(7) Uani 0.0134(5) 2 1 d
C44 C -0.01127(14) 0.04301(13) 0.17410(7) Uani 0.0184(6) 2 1 d
C45 C -0.06034(16) 0.00803(14) 0.13593(8) Uani 0.0235(6) 2 1 d
C46 C -0.15108(15) -0.02405(14) 0.15901(8) Uani 0.0232(6) 2 1 d
C47 C -0.19497(14) -0.01979(13) 0.22021(8) Uani 0.0210(6) 2 1 d
C48 C -0.14671(13) 0.01457(12) 0.25905(8) Uani 0.0173(5) 2 1 d
H44 H 0.051166 0.066117 0.157791 Uiso 0.0221 2 1 d
H45 H -0.031044 0.006154 0.093368 Uiso 0.0282 2 1 d
H46 H -0.183876 -0.049326 0.1327 Uiso 0.0278 2 1 d
H47 H -0.259151 -0.04077 0.235773 Uiso 0.0252 2 1 d
H48 H -0.177543 0.017763 0.301277 Uiso 0.0208 2 1 d
C49 C -0.06755(13) 0.10706(12) 0.35451(7) Uani 0.0134(5) 2 1 d
C50 C -0.14117(13) 0.20979(12) 0.35528(7) Uani 0.0167(5) 2 1 d
C51 C -0.21425(14) 0.23591(13) 0.40758(8) Uani 0.0202(6) 2 1 d
C52 C -0.21316(14) 0.15933(14) 0.45981(8) Uani 0.0213(6) 2 1 d
C53 C -0.13890(14) 0.05683(14) 0.45976(8) Uani 0.0217(6) 2 1 d
C54 C -0.06666(14) 0.02970(13) 0.40737(7) Uani 0.0180(5) 2 1 d
H50 H -0.141635 0.26336 0.319335 Uiso 0.02 2 1 d
H51 H -0.265318 0.306985 0.40739 Uiso 0.0242 2 1 d
H52 H -0.263537 0.177007 0.495906 Uiso 0.0255 2 1 d
H53 H -0.13728 0.003959 0.496285 Uiso 0.026 2 1 d
H54 H -0.016568 -0.041641 0.407524 Uiso 0.0217 2 1 d
N3 N 0.22629(11) -0.02475(9) 0.34000(6) Uani 0.0124(4) 2 1 d
C55 C 0.14452(12) -0.03941(11) 0.31103(7) Uani 0.0120(5) 2 1 d
C56 C 0.16736(13) -0.14468(12) 0.31475(7) Uani 0.0144(5) 2 1 d
C57 C 0.33327(14) -0.30620(13) 0.37017(8) Uani 0.0217(6) 2 1 d
C58 C 0.42726(15) -0.33416(13) 0.40460(8) Uani 0.0255(6) 2 1 d
C59 C 0.46039(15) -0.25740(14) 0.41790(8) Uani 0.0244(6) 2 1 d
C60 C 0.39952(13) -0.15238(13) 0.39745(7) Uani 0.0181(5) 2 1 d
C61 C 0.30256(13) -0.12339(12) 0.36345(7) Uani 0.0143(5) 2 1 d
C62 C 0.26904(13) -0.19941(12) 0.34880(7) Uani 0.0157(5) 2 1 d
C63 C 0.10219(15) -0.19643(12) 0.29137(8) Uani 0.0215(6) 2 1 d
H57 H 0.311668 -0.358723 0.360806 Uiso 0.026 2 1 d
H58 H 0.470813 -0.406688 0.419755 Uiso 0.0306 2 1 d
H59 H 0.526719 -0.278752 0.441685 Uiso 0.0293 2 1 d
H60 H 0.42305 -0.100647 0.406307 Uiso 0.0217 2 1 d
H63a H 0.15023 -0.268309 0.291588 Uiso 0.0258 2 1 d
H63b H 0.03382 -0.192504 0.31802 Uiso 0.0258 2 1 d
H63c H 0.080903 -0.161541 0.249561 Uiso 0.0258 2 1 d
P4 P 0.37556(3) 0.08613(3) 0.157859(17) Uani 0.01122(12) 2 1 d
C64 C 0.46438(13) 0.15626(11) 0.11294(7) Uani 0.0137(5) 2 1 d
C65 C 0.44904(13) 0.20248(12) 0.04997(7) Uani 0.0148(5) 2 1 d
C66 C 0.51867(14) 0.25576(12) 0.01788(8) Uani 0.0183(5) 2 1 d
C67 C 0.60462(14) 0.26199(13) 0.04739(8) Uani 0.0206(6) 2 1 d
C68 C 0.61999(15) 0.21638(14) 0.11004(9) Uani 0.0244(6) 2 1 d
C69 C 0.54938(14) 0.16516(13) 0.14286(8) Uani 0.0207(6) 2 1 d
H65 H 0.390579 0.197497 0.028895 Uiso 0.0177 2 1 d
H66 H 0.507014 0.288587 -0.025208 Uiso 0.022 2 1 d
H67 H 0.653371 0.297681 0.024635 Uiso 0.0247 2 1 d
H68 H 0.679655 0.220343 0.130654 Uiso 0.0293 2 1 d
H69 H 0.558893 0.135541 0.18648 Uiso 0.0248 2 1 d
C70 C 0.46615(13) -0.05111(12) 0.16356(7) Uani 0.0151(5) 2 1 d
C71 C 0.56474(14) -0.08558(13) 0.12451(8) Uani 0.0204(6) 2 1 d
C72 C 0.61985(16) -0.19205(14) 0.12398(9) Uani 0.0272(6) 2 1 d
C73 C 0.57572(17) -0.26251(13) 0.16154(9) Uani 0.0283(7) 2 1 d
C74 C 0.48051(18) -0.22895(14) 0.20245(9) Uani 0.0301(7) 2 1 d
C75 C 0.42571(16) -0.12325(13) 0.20428(8) Uani 0.0225(6) 2 1 d
H71 H 0.594739 -0.03643 0.098068 Uiso 0.0245 2 1 d
H72 H 0.68847 -0.216334 0.097498 Uiso 0.0326 2 1 d
H73 H 0.611246 -0.335143 0.159279 Uiso 0.034 2 1 d
H74 H 0.452239 -0.278728 0.229599 Uiso 0.0361 2 1 d
H75 H 0.360749 -0.100021 0.233221 Uiso 0.027 2 1 d
N4 N 0.17664(10) 0.20694(9) 0.10412(6) Uani 0.0115(4) 2 1 d
C76 C 0.26479(12) 0.10874(11) 0.10778(7) Uani 0.0116(5) 2 1 d
C77 C 0.25026(13) 0.05213(11) 0.06848(7) Uani 0.0150(5) 2 1 d
C78 C 0.08581(15) 0.10630(13) -0.00610(7) Uani 0.0208(6) 2 1 d
C79 C -0.01334(16) 0.18727(13) -0.02718(8) Uani 0.0234(6) 2 1 d
C80 C -0.05432(15) 0.28136(13) -0.00503(8) Uani 0.0211(6) 2 1 d
C81 C 0.00319(13) 0.29539(12) 0.03894(7) Uani 0.0171(5) 2 1 d
C82 C 0.10440(13) 0.21324(11) 0.06066(7) Uani 0.0124(5) 2 1 d
C83 C 0.14673(13) 0.11873(12) 0.03822(7) Uani 0.0140(5) 2 1 d
C84 C 0.32177(18) -0.05521(14) 0.05605(9) Uani 0.0320(7) 2 1 d
H78 H 0.113094 0.042298 -0.021336 Uiso 0.0249 2 1 d
H79 H -0.055236 0.179513 -0.057463 Uiso 0.0281 2 1 d
H80 H -0.123471 0.336863 -0.020717 Uiso 0.0254 2 1 d
H81 H -0.025408 0.35952 0.054116 Uiso 0.0206 2 1 d
H84a H 0.28554 -0.070785 0.026373 Uiso 0.0383 2 1 d
H84b H 0.397458 -0.05788 0.039519 Uiso 0.0383 2 1 d
H84c H 0.328027 -0.105577 0.094315 Uiso 0.0383 2 1 d

loop_
_atom_site_aniso_label
_atom_site_aniso_type_symbol
_atom_site_aniso_U_11
_atom_site_aniso_U_22
_atom_site_aniso_U_33
_atom_site_aniso_U_12
_atom_site_aniso_U_13
_atom_site_aniso_U_23
Ag1 Ag 0.01304(5) 0.00958(5) 0.02045(6) -0.00504(4) -0.00170(4) -0.00043(4)
Ag2 Ag 0.01296(5) 0.02633(6) 0.01521(5) -0.00351(5) -0.00056(4) -0.01188(5)
Cu1 Cu 0.01246(8) 0.00834(8) 0.01250(8) -0.00347(6) -0.00033(6) -0.00370(6)
Cu2 Cu 0.01315(8) 0.01181(8) 0.01373(8) -0.00490(7) 0.00011(6) -0.00465(7)
P1 P 0.01137(16) 0.00990(16) 0.01278(16) -0.00446(13) -0.00077(13) -0.00213(13)
C1 C 0.0117(6) 0.0115(6) 0.0134(6) -0.0030(5) -0.0006(5) -0.0032(5)
C2 C 0.0183(7) 0.0183(7) 0.0197(7) -0.0098(6) -0.0029(6) -0.0015(6)
C3 C 0.0181(7) 0.0225(8) 0.0230(8) -0.0089(6) -0.0055(6) -0.0044(6)
C4 C 0.0190(8) 0.0215(8) 0.0204(8) -0.0021(6) -0.0080(6) -0.0061(6)
C5 C 0.0219(8) 0.0166(7) 0.0153(7) -0.0035(6) -0.0030(6) -0.0001(6)
C6 C 0.0156(7) 0.0139(7) 0.0163(7) -0.0056(6) 0.0008(5) -0.0029(5)
C7 C 0.0144(7) 0.0133(6) 0.0138(6) -0.0058(5) -0.0003(5) -0.0033(5)
C8 C 0.0140(7) 0.0349(10) 0.0153(7) -0.0027(7) -0.0014(6) -0.0080(7)
C9 C 0.0159(8) 0.0458(12) 0.0246(9) -0.0032(8) 0.0008(7) -0.0170(8)
C10 C 0.0305(9) 0.0348(10) 0.0169(8) -0.0110(8) 0.0028(7) -0.0130(7)
C11 C 0.0409(10) 0.0192(8) 0.0134(7) -0.0052(7) -0.0069(7) -0.0059(6)
C12 C 0.0268(8) 0.0143(7) 0.0176(7) -0.0009(6) -0.0072(6) -0.0047(6)
N1 N 0.0120(5) 0.0096(5) 0.0152(6) -0.0042(4) -0.0004(4) -0.0045(4)
C13 C 0.0107(6) 0.0109(6) 0.0145(6) -0.0040(5) -0.0007(5) -0.0030(5)
C14 C 0.0124(6) 0.0099(6) 0.0158(7) -0.0033(5) -0.0006(5) -0.0044(5)
C15 C 0.0176(7) 0.0113(6) 0.0155(7) -0.0057(5) -0.0023(5) -0.0026(5)
C16 C 0.0216(8) 0.0173(7) 0.0183(7) -0.0129(6) -0.0002(6) -0.0011(6)
C17 C 0.0161(7) 0.0226(8) 0.0177(7) -0.0095(6) 0.0039(6) -0.0039(6)
C18 C 0.0137(7) 0.0151(7) 0.0151(7) -0.0043(5) 0.0008(5) -0.0050(5)
C19 C 0.0133(6) 0.0108(6) 0.0115(6) -0.0047(5) -0.0018(5) -0.0025(5)
C20 C 0.0131(6) 0.0106(6) 0.0123(6) -0.0045(5) -0.0026(5) -0.0026(5)
C21 C 0.0178(7) 0.0134(7) 0.0305(9) -0.0050(6) 0.0038(6) -0.0104(6)
P2 P 0.01285(17) 0.01639(18) 0.01162(16) -0.00539(14) -0.00126(13) -0.00368(14)
C22 C 0.0161(7) 0.0175(7) 0.0118(6) -0.0064(6) -0.0007(5) -0.0010(5)
C23 C 0.0177(7) 0.0231(8) 0.0170(7) -0.0076(6) -0.0058(6) 0.0003(6)
C24 C 0.0248(8) 0.0201(8) 0.0205(8) -0.0067(7) -0.0079(7) 0.0046(6)
C25 C 0.0248(9) 0.0212(8) 0.0302(9) -0.0125(7) -0.0053(7) 0.0074(7)
C26 C 0.0174(8) 0.0263(9) 0.0393(11) -0.0105(7) -0.0047(7) 0.0084(8)
C27 C 0.0151(7) 0.0198(8) 0.0305(9) -0.0057(6) -0.0020(6) 0.0045(7)
C28 C 0.0142(7) 0.0172(7) 0.0165(7) -0.0082(6) -0.0023(5) 0.0008(6)
C29 C 0.0242(8) 0.0255(9) 0.0215(8) -0.0099(7) -0.0074(7) -0.0005(7)
C30 C 0.0299(10) 0.0360(11) 0.0227(9) -0.0138(8) -0.0113(7) 0.0064(8)
C31 C 0.0193(8) 0.0268(9) 0.0347(10) -0.0080(7) -0.0068(7) 0.0133(8)
C32 C 0.0192(8) 0.0214(8) 0.0324(10) -0.0045(7) 0.0014(7) 0.0003(7)
C33 C 0.0177(8) 0.0211(8) 0.0228(8) -0.0044(6) -0.0008(6) -0.0018(6)
N2 N 0.0135(6) 0.0132(6) 0.0138(6) -0.0051(5) -0.0004(4) -0.0042(5)
C34 C 0.0154(7) 0.0136(7) 0.0127(6) -0.0058(5) -0.0013(5) -0.0033(5)
C35 C 0.0195(7) 0.0146(7) 0.0123(6) -0.0073(6) -0.0042(5) -0.0019(5)
C36 C 0.0275(8) 0.0159(7) 0.0138(7) -0.0040(6) -0.0035(6) -0.0054(6)
C37 C 0.0252(9) 0.0229(8) 0.0155(7) -0.0019(7) 0.0028(6) -0.0059(6)
C38 C 0.0191(8) 0.0215(8) 0.0179(7) -0.0061(6) 0.0034(6) 0.0003(6)
C39 C 0.0178(7) 0.0143(7) 0.0181(7) -0.0046(6) -0.0020(6) -0.0008(6)
C40 C 0.0149(7) 0.0110(6) 0.0122(6) -0.0019(5) -0.0027(5) -0.0013(5)
C41 C 0.0180(7) 0.0127(6) 0.0110(6) -0.0034(5) -0.0033(5) -0.0015(5)
C42 C 0.0339(10) 0.0271(9) 0.0199(8) -0.0182(8) -0.0011(7) -0.0091(7)
P3 P 0.01331(17) 0.01015(16) 0.01092(16) -0.00537(13) 0.00021(13) -0.00203(13)
C43 C 0.0145(7) 0.0130(6) 0.0137(6) -0.0063(5) -0.0018(5) -0.0020(5)
C44 C 0.0218(8) 0.0224(8) 0.0143(7) -0.0125(6) 0.0010(6) -0.0034(6)
C45 C 0.0303(9) 0.0312(9) 0.0153(7) -0.0162(8) -0.0011(7) -0.0078(7)
C46 C 0.0249(8) 0.0273(9) 0.0236(8) -0.0127(7) -0.0048(7) -0.0093(7)
C47 C 0.0166(7) 0.0245(8) 0.0262(8) -0.0111(6) -0.0006(6) -0.0077(7)
C48 C 0.0156(7) 0.0197(7) 0.0178(7) -0.0074(6) 0.0004(6) -0.0052(6)
C49 C 0.0141(6) 0.0153(7) 0.0114(6) -0.0060(5) 0.0005(5) -0.0033(5)
C50 C 0.0158(7) 0.0157(7) 0.0165(7) -0.0036(6) -0.0009(5) -0.0035(6)
C51 C 0.0163(7) 0.0210(8) 0.0210(8) -0.0039(6) 0.0018(6) -0.0071(6)
C52 C 0.0164(7) 0.0292(9) 0.0191(8) -0.0093(7) 0.0045(6) -0.0080(7)
C53 C 0.0211(8) 0.0251(8) 0.0159(7) -0.0094(7) 0.0031(6) 0.0004(6)
C54 C 0.0181(7) 0.0160(7) 0.0174(7) -0.0064(6) 0.0027(6) -0.0005(6)
N3 N 0.0135(6) 0.0107(5) 0.0124(5) -0.0044(4) 0.0006(4) -0.0022(4)
C55 C 0.0144(6) 0.0114(6) 0.0104(6) -0.0061(5) 0.0024(5) -0.0020(5)
C56 C 0.0178(7) 0.0123(6) 0.0135(6) -0.0065(5) 0.0035(5) -0.0042(5)
C57 C 0.0218(8) 0.0133(7) 0.0244(8) -0.0046(6) 0.0069(6) -0.0017(6)
C58 C 0.0203(8) 0.0165(8) 0.0264(9) 0.0020(6) 0.0052(7) 0.0010(7)
C59 C 0.0158(7) 0.0264(9) 0.0203(8) 0.0006(7) 0.0016(6) -0.0009(7)
C60 C 0.0142(7) 0.0225(8) 0.0148(7) -0.0045(6) 0.0026(5) -0.0046(6)
C61 C 0.0145(7) 0.0140(7) 0.0109(6) -0.0034(5) 0.0046(5) -0.0025(5)
C62 C 0.0170(7) 0.0122(7) 0.0157(7) -0.0054(6) 0.0058(5) -0.0029(5)
C63 C 0.0267(8) 0.0141(7) 0.0275(9) -0.0105(6) -0.0018(7) -0.0058(6)
P4 P 0.01256(16) 0.00982(16) 0.01025(16) -0.00290(13) -0.00026(13) -0.00254(13)
C64 C 0.0141(7) 0.0110(6) 0.0148(7) -0.0040(5) 0.0013(5) -0.0032(5)
C65 C 0.0145(7) 0.0144(7) 0.0140(7) -0.0032(5) 0.0009(5) -0.0049(5)
C66 C 0.0199(7) 0.0145(7) 0.0169(7) -0.0046(6) 0.0051(6) -0.0033(6)
C67 C 0.0180(7) 0.0171(7) 0.0258(8) -0.0082(6) 0.0046(6) -0.0032(6)
C68 C 0.0220(8) 0.0242(9) 0.0300(9) -0.0133(7) -0.0056(7) -0.0003(7)
C69 C 0.0223(8) 0.0216(8) 0.0190(8) -0.0104(7) -0.0050(6) 0.0006(6)
C70 C 0.0166(7) 0.0121(6) 0.0136(7) -0.0018(5) -0.0024(5) -0.0025(5)
C71 C 0.0185(7) 0.0175(7) 0.0213(8) -0.0025(6) 0.0022(6) -0.0059(6)
C72 C 0.0244(9) 0.0212(8) 0.0279(9) 0.0030(7) -0.0023(7) -0.0099(7)
C73 C 0.0361(10) 0.0123(7) 0.0284(9) 0.0030(7) -0.0105(8) -0.0046(7)
C74 C 0.0459(12) 0.0147(8) 0.0241(9) -0.0079(8) -0.0044(8) 0.0019(7)
C75 C 0.0298(9) 0.0152(7) 0.0185(8) -0.0064(7) 0.0016(7) -0.0012(6)
N4 N 0.0128(5) 0.0103(5) 0.0115(5) -0.0038(4) 0.0000(4) -0.0036(4)
C76 C 0.0137(6) 0.0102(6) 0.0108(6) -0.0039(5) 0.0002(5) -0.0033(5)
C77 C 0.0197(7) 0.0108(6) 0.0137(6) -0.0030(5) -0.0009(5) -0.0056(5)
C78 C 0.0289(9) 0.0188(8) 0.0167(7) -0.0070(7) -0.0065(6) -0.0075(6)
C79 C 0.0290(9) 0.0244(9) 0.0191(8) -0.0075(7) -0.0109(7) -0.0071(7)
C80 C 0.0216(8) 0.0215(8) 0.0184(7) -0.0040(6) -0.0077(6) -0.0034(6)
C81 C 0.0183(7) 0.0145(7) 0.0173(7) -0.0031(6) -0.0037(6) -0.0044(6)
C82 C 0.0159(7) 0.0118(6) 0.0103(6) -0.0061(5) -0.0003(5) -0.0021(5)
C83 C 0.0193(7) 0.0132(7) 0.0118(6) -0.0073(6) -0.0022(5) -0.0035(5)
C84 C 0.0402(11) 0.0196(8) 0.0331(10) 0.0032(8) -0.0159(8) -0.0165(8)

loop_
_atom_type_symbol
_atom_type_scat_dispersion_real
_atom_type_scat_dispersion_imag
_atom_type_scat_source
_atom_type_scat_Cromer_Mann_a1
_atom_type_scat_Cromer_Mann_b1
_atom_type_scat_Cromer_Mann_a2
_atom_type_scat_Cromer_Mann_b2
_atom_type_scat_Cromer_Mann_a3
_atom_type_scat_Cromer_Mann_b3
_atom_type_scat_Cromer_Mann_a4
_atom_type_scat_Cromer_Mann_b4
_atom_type_scat_Cromer_Mann_c
C 0.0033 0.0016 'International Tables Vol C tables 4.2.6.8 and 6.1.1.4' 2.31 20.843901 1.02 10.2075 1.5886 0.5687 0.865 51.651199 0.2156
H 0.0000 0.0000 'International Tables Vol C tables 4.2.6.8 and 6.1.1.4' 0.493002 10.5109 0.322912 26.1257 0.140191 3.14236 0.04081 57.799702 0.003038
Ag -0.8971 1.1015 'International Tables Vol C tables 4.2.6.8 and 6.1.1.4' 19.2808 0.6446 16.688499 7.4726 4.8045 24.6605 1.0463 99.815598 5.179
Cu 0.3201 1.2651 'International Tables Vol C tables 4.2.6.8 and 6.1.1.4' 13.338 3.5828 7.1676 0.247 5.6158 11.3966 1.6735 64.812599 1.191
N 0.0061 0.0033 'International Tables Vol C tables 4.2.6.8 and 6.1.1.4' 12.2126 0.0057 3.1322 9.8933 2.0125 28.997499 1.1663 0.5826 -11.529
P 0.1023 0.0942 'International Tables Vol C tables 4.2.6.8 and 6.1.1.4' 6.4345 1.9067 4.1791 27.157 1.78 0.526 1.4908 68.164497 1.1149

loop_
_geom_angle_atom_site_label_1
_geom_angle_atom_site_label_2
_geom_angle_atom_site_label_3
_geom_angle
Cu1 Ag1 P1 71.729(10)
Cu1 Ag1 P3 143.972(11)
P1 Ag1 P3 142.332(13)
Cu2 Ag2 P2 73.757(11)
Cu2 Ag2 P4 134.184(13)
P2 Ag2 P4 143.795(14)
Ag1 Cu1 N1 99.97(4)
Ag1 Cu1 N4 79.41(4)
N1 Cu1 N4 173.22(5)
Ag2 Cu2 N2 97.34(4)
Ag2 Cu2 N3 86.84(4)
N2 Cu2 N3 173.48(5)
Ag1 P1 C1 109.10(5)
Ag1 P1 C7 113.29(4)
Ag1 P1 C13 114.27(4)
C1 P1 C7 105.45(6)
C1 P1 C13 106.08(7)
C7 P1 C13 108.05(8)
P1 C1 C2 118.43(10)
P1 C1 C6 122.25(12)
C2 C1 C6 119.16(14)
C1 C2 C3 120.77(13)
C1 C2 H2 119.67
C3 C2 H2 119.55
C2 C3 C4 119.79(15)
C2 C3 H3 120.15
C4 C3 H3 120.06
C3 C4 C5 120.13(15)
C3 C4 H4 119.99
C5 C4 H4 119.88
C4 C5 C6 120.22(13)
C4 C5 H5 119.87
C6 C5 H5 119.9
C1 C6 C5 119.91(14)
C1 C6 H6 120.04
C5 C6 H6 120.06
P1 C7 C8 122.68(12)
P1 C7 C12 118.05(10)
C8 C7 C12 119.26(15)
C7 C8 C9 120.53(16)
C7 C8 H8 119.74
C9 C8 H8 119.74
C8 C9 C10 119.59(18)
C8 C9 H9 120.22
C10 C9 H9 120.19
C9 C10 C11 120.45(18)
C9 C10 H10 119.82
C11 C10 H10 119.73
C10 C11 C12 119.84(17)
C10 C11 H11 120.07
C12 C11 H11 120.08
C7 C12 C11 120.31(16)
C7 C12 H12 119.85
C11 C12 H12 119.84
Cu1 N1 C13 119.03(11)
Cu1 N1 C19 131.89(10)
C13 N1 C19 105.49(12)
P1 C13 N1 114.73(11)
P1 C13 C14 132.46(9)
N1 C13 C14 112.55(13)
C13 C14 C20 104.92(11)
C13 C14 C21 129.10(12)
C20 C14 C21 125.93(13)
C16 C15 C20 119.00(12)
C16 C15 H15 120.51
C20 C15 H15 120.49
C15 C16 C17 121.11(14)
C15 C16 H16 119.46
C17 C16 H16 119.43
C16 C17 C18 121.40(12)
C16 C17 H17 119.29
C18 C17 H17 119.31
C17 C18 C19 117.79(12)
C17 C18 H18 121.04
C19 C18 H18 121.17
N1 C19 C18 128.56(13)
N1 C19 C20 110.15(11)
C18 C19 C20 121.27(14)
C14 C20 C15 133.70(12)
C14 C20 C19 106.88(13)
C15 C20 C19 119.42(11)
C14 C21 H21a 109.44
C14 C21 H21b 109.5
C14 C21 H21c 109.47
H21a C21 H21b 109.47
H21a C21 H21c 109.47
H21b C21 H21c 109.48
Ag2 P2 C22 117.35(5)
Ag2 P2 C28 107.44(6)
Ag2 P2 C34 113.11(6)
C22 P2 C28 105.44(6)
C22 P2 C34 105.72(7)
C28 P2 C34 107.11(6)
P2 C22 C23 117.72(11)
P2 C22 C27 123.08(9)
C23 C22 C27 119.20(14)
C22 C23 C24 120.37(14)
C22 C23 H23 119.87
C24 C23 H23 119.76
C23 C24 C25 120.04(12)
C23 C24 H24 119.98
C25 C24 H24 119.97
C24 C25 C26 119.91(19)
C24 C25 H25 120.07
C26 C25 H25 120.02
C25 C26 C27 120.6(2)
C25 C26 H26 119.74
C27 C26 H26 119.68
C22 C27 C26 119.86(13)
C22 C27 H27 120.06
C26 C27 H27 120.09
P2 C28 C29 121.78(11)
P2 C28 C33 119.24(12)
C29 C28 C33 118.97(11)
C28 C29 C30 120.05(16)
C28 C29 H29 119.98
C30 C29 H29 119.97
C29 C30 C31 120.6(2)
C29 C30 H30 119.69
C31 C30 H30 119.73
C30 C31 C32 120.05(18)
C30 C31 H31 119.99
C32 C31 H31 119.96
C31 C32 C33 119.89(17)
C31 C32 H32 120.07
C33 C32 H32 120.04
C28 C33 C32 120.45(16)
C28 C33 H33 119.8
C32 C33 H33 119.76
Cu2 N2 C34 123.85(9)
Cu2 N2 C40 129.25(12)
C34 N2 C40 105.77(14)
P2 C34 N2 113.92(12)
P2 C34 C35 134.02(12)
N2 C34 C35 111.98(12)
C34 C35 C41 105.13(14)
C34 C35 C42 130.20(13)
C41 C35 C42 124.66(15)
C37 C36 C41 118.99(16)
C37 C36 H36 120.51
C41 C36 H36 120.5
C36 C37 C38 121.16(15)
C36 C37 H37 119.46
C38 C37 H37 119.38
C37 C38 C39 120.96(14)
C37 C38 H38 119.52
C39 C38 H38 119.51
C38 C39 C40 118.45(15)
C38 C39 H39 120.78
C40 C39 H39 120.77
N2 C40 C39 128.86(16)
N2 C40 C41 109.97(13)
C39 C40 C41 121.17(13)
C35 C41 C36 133.60(16)
C35 C41 C40 107.13(13)
C36 C41 C40 119.25(13)
C35 C42 H42a 109.43
C35 C42 H42b 109.44
C35 C42 H42c 109.43
H42a C42 H42b 109.52
H42a C42 H42c 109.49
H42b C42 H42c 109.52
Ag1 P3 C43 110.78(5)
Ag1 P3 C49 107.91(5)
Ag1 P3 C55 120.03(5)
C43 P3 C49 106.25(7)
C43 P3 C55 106.00(7)
C49 P3 C55 104.96(6)
P3 C43 C44 116.75(11)
P3 C43 C48 123.38(12)
C44 C43 C48 119.76(16)
C43 C44 C45 119.94(15)
C43 C44 H44 120.02
C45 C44 H44 120.04
C44 C45 C46 120.17(16)
C44 C45 H45 119.92
C46 C45 H45 119.9
C45 C46 C47 120.1(2)
C45 C46 H46 119.95
C47 C46 H46 119.93
C46 C47 C48 120.41(16)
C46 C47 H47 119.81
C48 C47 H47 119.78
C43 C48 C47 119.53(15)
C43 C48 H48 120.28
C47 C48 H48 120.19
P3 C49 C50 118.47(10)
P3 C49 C54 122.34(9)
C50 C49 C54 119.19(12)
C49 C50 C51 120.78(12)
C49 C50 H50 119.59
C51 C50 H50 119.63
C50 C51 C52 119.96(11)
C50 C51 H51 120.04
C52 C51 H51 120
C51 C52 C53 119.65(14)
C51 C52 H52 120.17
C53 C52 H52 120.19
C52 C53 C54 120.81(13)
C52 C53 H53 119.57
C54 C53 H53 119.62
C49 C54 C53 119.60(11)
C49 C54 H54 120.2
C53 C54 H54 120.19
Cu2 N3 C55 125.04(8)
Cu2 N3 C61 125.38(12)
C55 N3 C61 105.90(13)
P3 C55 N3 114.06(10)
P3 C55 C56 133.61(12)
N3 C55 C56 111.94(11)
C55 C56 C62 105.20(14)
C55 C56 C63 130.33(11)
C62 C56 C63 124.44(12)
C58 C57 C62 119.21(15)
C58 C57 H57 120.41
C62 C57 H57 120.38
C57 C58 C59 120.70(11)
C57 C58 H58 119.65
C59 C58 H58 119.65
C58 C59 C60 121.41(14)
C58 C59 H59 119.27
C60 C59 H59 119.31
C59 C60 C61 118.16(15)
C59 C60 H60 120.92
C61 C60 H60 120.93
N3 C61 C60 129.04(15)
N3 C61 C62 109.69(13)
C60 C61 C62 121.26(11)
C56 C62 C57 133.47(16)
C56 C62 C61 107.26(11)
C57 C62 C61 119.23(13)
C56 C63 H63a 109.47
C56 C63 H63b 109.51
C56 C63 H63c 109.51
H63a C63 H63b 109.43
H63a C63 H63c 109.44
H63b C63 H63c 109.47
Ag2 P4 C64 104.79(6)
Ag2 P4 C70 117.81(5)
Ag2 P4 C76 117.48(5)
C64 P4 C70 105.02(6)
C64 P4 C76 105.43(7)
C70 P4 C76 105.01(7)
P4 C64 C65 122.00(12)
P4 C64 C69 118.77(11)
C65 C64 C69 119.22(13)
C64 C65 C66 119.72(15)
C64 C65 H65 120.15
C66 C65 H65 120.13
C65 C66 C67 120.73(15)
C65 C66 H66 119.57
C67 C66 H66 119.71
C66 C67 C68 119.72(16)
C66 C67 H67 120.15
C68 C67 H67 120.13
C67 C68 C69 120.1(2)
C67 C68 H68 119.98
C69 C68 H68 119.93
C64 C69 C68 120.49(16)
C64 C69 H69 119.72
C68 C69 H69 119.8
P4 C70 C71 122.46(10)
P4 C70 C75 117.00(10)
C71 C70 C75 120.11(12)
C70 C71 C72 119.70(15)
C70 C71 H71 120.15
C72 C71 H71 120.15
C71 C72 C73 120.00(17)
C71 C72 H72 119.97
C73 C72 H72 120.03
C72 C73 C74 120.45(14)
C72 C73 H73 119.77
C74 C73 H73 119.78
C73 C74 C75 120.13(18)
C73 C74 H74 119.96
C75 C74 H74 119.91
C70 C75 C74 119.43(17)
C70 C75 H75 120.34
C74 C75 H75 120.23
Cu1 N4 C76 123.79(11)
Cu1 N4 C82 128.15(9)
C76 N4 C82 105.88(13)
P4 C76 N4 113.92(12)
P4 C76 C77 133.99(9)
N4 C76 C77 111.96(12)
C76 C77 C83 105.22(11)
C76 C77 C84 131.45(14)
C83 C77 C84 123.32(17)
C79 C78 C83 118.95(15)
C79 C78 H78 120.55
C83 C78 H78 120.5
C78 C79 C80 121.0(2)
C78 C79 H79 119.46
C80 C79 H79 119.5
C79 C80 C81 121.25(13)
C79 C80 H80 119.33
C81 C80 H80 119.42
C80 C81 C82 118.08(13)
C80 C81 H81 120.94
C82 C81 H81 120.99
N4 C82 C81 129.53(14)
N4 C82 C83 109.46(10)
C81 C82 C83 121.00(15)
C77 C83 C78 132.86(14)
C77 C83 C82 107.46(14)
C78 C83 C82 119.67(11)
C77 C84 H84a 109.47
C77 C84 H84b 109.49
C77 C84 H84c 109.47
H84a C84 H84b 109.47
H84a C84 H84c 109.43
H84b C84 H84c 109.49

loop_
_geom_bond_atom_site_label_1
_geom_bond_atom_site_label_2
_geom_bond_distance
Ag1 Cu1 2.7640(2)
Ag1 P1 2.4421(4)
Ag1 P3 2.4155(5)
Ag2 Cu2 2.8043(2)
Ag2 P2 2.4274(5)
Ag2 P4 2.4078(5)
Cu1 N1 1.8484(15)
Cu1 N4 1.8484(15)
Cu2 N2 1.8415(16)
Cu2 N3 1.8412(14)
P1 C1 1.8230(15)
P1 C7 1.8115(15)
P1 C13 1.7847(16)
C1 C2 1.397(2)
C1 C6 1.3941(19)
C2 C3 1.386(2)
C2 H2 0.9604
C3 C4 1.387(2)
C3 H3 0.9599
C4 C5 1.386(2)
C4 H4 0.9597
C5 C6 1.397(2)
C5 H5 0.9598
C6 H6 0.9601
C7 C8 1.3942(15)
C7 C12 1.391(2)
C8 C9 1.383(3)
C8 H8 0.9599
C9 C10 1.386(3)
C9 H9 0.9601
C10 C11 1.385(3)
C10 H10 0.9597
C11 C12 1.384(2)
C11 H11 0.9598
C12 H12 0.9604
N1 C13 1.3944(16)
N1 C19 1.370(2)
C13 C14 1.385(2)
C14 C20 1.4306(18)
C14 C21 1.5002(17)
C15 C16 1.3700(17)
C15 C20 1.410(2)
C15 H15 0.96
C16 C17 1.4195(19)
C16 H16 0.9594
C17 C18 1.379(2)
C17 H17 0.9595
C18 C19 1.4057(17)
C18 H18 0.9597
C19 C20 1.4230(19)
C21 H21a 0.9601
C21 H21b 0.9599
C21 H21c 0.96
P2 C22 1.8126(16)
P2 C28 1.8254(11)
P2 C34 1.7907(14)
C22 C23 1.3973(16)
C22 C27 1.3928(19)
C23 C24 1.386(3)
C23 H23 0.9593
C24 C25 1.382(4)
C24 H24 0.9602
C25 C26 1.383(2)
C25 H25 0.9601
C26 C27 1.387(3)
C26 H26 0.96
C27 H27 0.9602
C28 C29 1.396(3)
C28 C33 1.391(2)
C29 C30 1.385(3)
C29 H29 0.9597
C30 C31 1.382(4)
C30 H30 0.9598
C31 C32 1.375(3)
C31 H31 0.9604
C32 C33 1.397(2)
C32 H32 0.9602
C33 H33 0.9601
N2 C34 1.394(2)
N2 C40 1.3738(19)
C34 C35 1.390(2)
C35 C41 1.4268(18)
C35 C42 1.509(3)
C36 C37 1.375(3)
C36 C41 1.413(2)
C36 H36 0.9601
C37 C38 1.409(3)
C37 H37 0.9599
C38 C39 1.381(2)
C38 H38 0.9602
C39 C40 1.3988(19)
C39 H39 0.9602
C40 C41 1.417(2)
C42 H42a 0.9599
C42 H42b 0.9595
C42 H42c 0.9599
P3 C43 1.8126(18)
P3 C49 1.8225(14)
P3 C55 1.7922(11)
C43 C44 1.396(2)
C43 C48 1.397(2)
C44 C45 1.389(3)
C44 H44 0.9603
C45 C46 1.381(3)
C45 H45 0.9599
C46 C47 1.388(2)
C46 H46 0.9604
C47 C48 1.388(3)
C47 H47 0.9595
C48 H48 0.9599
C49 C50 1.3901(17)
C49 C54 1.3997(19)
C50 C51 1.392(2)
C50 H50 0.96
C51 C52 1.384(2)
C51 H51 0.9603
C52 C53 1.3877(17)
C52 H52 0.9599
C53 C54 1.393(2)
C53 H53 0.9598
C54 H54 0.9602
N3 C55 1.393(2)
N3 C61 1.3792(15)
C55 C56 1.391(2)
C56 C62 1.4266(18)
C56 C63 1.502(2)
C57 C58 1.375(2)
C57 C62 1.4104(16)
C57 H57 0.9602
C58 C59 1.412(2)
C58 H58 0.9594
C59 C60 1.3791(17)
C59 H59 0.9599
C60 C61 1.398(2)
C60 H60 0.9604
C61 C62 1.418(2)
C63 H63a 0.9604
C63 H63b 0.9601
C63 H63c 0.96
P4 C64 1.8212(15)
P4 C70 1.8157(12)
P4 C76 1.7913(16)
C64 C65 1.396(2)
C64 C69 1.398(2)
C65 C66 1.391(2)
C65 H65 0.9597
C66 C67 1.383(2)
C66 H66 0.96
C67 C68 1.388(2)
C67 H67 0.96
C68 C69 1.385(3)
C68 H68 0.9598
C69 H69 0.96
C70 C71 1.3902(18)
C70 C75 1.400(2)
C71 C72 1.3967(19)
C71 H71 0.9605
C72 C73 1.382(3)
C72 H72 0.9595
C73 C74 1.385(3)
C73 H73 0.9602
C74 C75 1.3932(19)
C74 H74 0.9594
C75 H75 0.9597
N4 C76 1.3944(15)
N4 C82 1.382(2)
C76 C77 1.386(2)
C77 C83 1.4265(17)
C77 C84 1.5016(19)
C78 C79 1.375(2)
C78 C83 1.409(3)
C78 H78 0.96
C79 C80 1.408(2)
C79 H79 0.9605
C80 C81 1.384(2)
C80 H80 0.96
C81 C82 1.4024(15)
C81 H81 0.9599
C82 C83 1.415(2)
C84 H84a 0.9603
C84 H84b 0.9596
C84 H84c 0.9601
